data_4032810
loop_
_publ_author_name
'Biswas, Aniruddha'
'Karmakar, Ujjwal'
'Nandi, Shiny'
'Samanta, Rajarshi'

_publ_section_title
;
 Copper-Catalyzed Direct, Regioselective Arylamination of N-Oxides:
 Studies To Access Conjugated \p-Systems.
;
_journal_issue 17
_journal_name_full 'The Journal of organic chemistry'
_journal_page_first 8933
_journal_page_last 8942
_journal_paper_doi 10.1021/acs.joc.7b01343
_journal_volume 82
_journal_year 2017
_chemical_formula_moiety 'C20 H14 N2 O2'
_chemical_formula_sum 'C20 H14 N2 O2'
_chemical_formula_weight 314.33
_chemical_name_systematic
;
 ?
;
_space_group_IT_number 14
_symmetry_cell_setting monoclinic
_symmetry_space_group_name_Hall '-P 2yn'
_symmetry_space_group_name_H-M 'P 1 21/n 1'
_atom_sites_solution_hydrogens geom
_atom_sites_solution_primary direct
_atom_sites_solution_secondary difmap
_audit_creation_method SHELXL-97
_cell_angle_alpha 90.00
_cell_angle_beta 94.410(7)
_cell_angle_gamma 90.00
_cell_formula_units_Z 4
_cell_length_a 7.531(2)
_cell_length_b 8.120(3)
_cell_length_c 23.756(8)
_cell_measurement_reflns_used 1433
_cell_measurement_temperature 100(2)
_cell_measurement_theta_max 26.68
_cell_measurement_theta_min 1.72
_cell_volume 1448.4(8)
_computing_cell_refinement 'Bruker SMART'
_computing_data_collection 'Bruker SMART APEX'
_computing_data_reduction 'Bruker SAINT PLUS'
_computing_molecular_graphics 'Ortep-3 for Windows (Farrugia, 1997)'
_computing_publication_material 'WinGX publication routines (Farrugia, 1999)'
_computing_structure_refinement 'SHELXL-97 (Sheldrick, 1997)'
_computing_structure_solution 'SIR97(Altomare, et. al. 1999)'
_diffrn_ambient_temperature 100(2)
_diffrn_measured_fraction_theta_full 0.964
_diffrn_measured_fraction_theta_max 0.964
_diffrn_measurement_device_type 'CCD area detector'
_diffrn_measurement_method 'phi and omega scans'
_diffrn_radiation_monochromator graphite
_diffrn_radiation_source 'fine-focus sealed tube'
_diffrn_radiation_type MoK\a
_diffrn_radiation_wavelength 0.71073
_diffrn_reflns_av_R_equivalents 0.1295
_diffrn_reflns_av_sigmaI/netI 0.1032
_diffrn_reflns_limit_h_max 9
_diffrn_reflns_limit_h_min -9
_diffrn_reflns_limit_k_max 10
_diffrn_reflns_limit_k_min -9
_diffrn_reflns_limit_l_max 29
_diffrn_reflns_limit_l_min -29
_diffrn_reflns_number 13762
_diffrn_reflns_theta_full 26.68
_diffrn_reflns_theta_max 26.68
_diffrn_reflns_theta_min 1.72
_exptl_absorpt_coefficient_mu 0.095
_exptl_absorpt_correction_T_max 0.991
_exptl_absorpt_correction_T_min 0.989
_exptl_absorpt_correction_type empirical
_exptl_absorpt_process_details SADABS'
_exptl_crystal_colour yellow
_exptl_crystal_density_diffrn 1.441
_exptl_crystal_density_method 'not measured'
_exptl_crystal_description prism
_exptl_crystal_F_000 656
_exptl_crystal_size_max 0.20
_exptl_crystal_size_mid 0.10
_exptl_crystal_size_min 0.10
_refine_diff_density_max 0.374
_refine_diff_density_min -0.533
_refine_diff_density_rms 0.097
_refine_ls_extinction_method none
_refine_ls_goodness_of_fit_ref 0.953
_refine_ls_hydrogen_treatment mixed
_refine_ls_matrix_type full
_refine_ls_number_parameters 229
_refine_ls_number_reflns 2848
_refine_ls_number_restraints 0
_refine_ls_restrained_S_all 0.953
_refine_ls_R_factor_all 0.1534
_refine_ls_R_factor_gt 0.0745
_refine_ls_shift/su_max 0.012
_refine_ls_shift/su_mean 0.001
_refine_ls_structure_factor_coef Fsqd
_refine_ls_weighting_details 'calc w=1/[\s^2^(Fo^2^)+(0.1663P)^2^+0.0000P] where P=(Fo^2^+2Fc^2^)/3'
_refine_ls_weighting_scheme calc
_refine_ls_wR_factor_gt 0.1995
_refine_ls_wR_factor_ref 0.2842
_reflns_number_gt 1433
_reflns_number_total 2848
_reflns_threshold_expression >2sigma(I)
_cod_data_source_file jo7b01343_si_001.cif
_cod_data_source_block ab
_cod_depositor_comments
;
The following automatic conversions were performed:

'_symmetry_cell_setting' value 'Monoclinic' changed to 'monoclinic'
according to
/home/data/users/saulius/crontab/automatic-downloads/current/ACS/lib/dictionaries/cif_core.dic
dictionary named 'cif_core.dic' version 2.4.2 from 2011-04-26.

Automatic conversion script
Id: cif_fix_values 4973 2017-02-22 13:04:09Z antanas 
;
_cod_original_sg_symbol_H-M p21/n
_cod_database_code 4032810

loop_
_symmetry_equiv_pos_as_xyz
'x, y, z'
'-x+1/2, y+1/2, -z+1/2'
'-x, -y, -z'
'x-1/2, -y-1/2, z-1/2'

loop_
_atom_site_label
_atom_site_type_symbol
_atom_site_fract_x
_atom_site_fract_y
_atom_site_fract_z
_atom_site_U_iso_or_equiv
_atom_site_adp_type
_atom_site_occupancy
_atom_site_symmetry_multiplicity
_atom_site_calc_flag
_atom_site_refinement_flags
O2 O 0.6366(4) -0.0936(3) 0.41666(12) 0.0556(8) Uani 1 1 d .
O1 O 0.8676(4) -0.3232(4) 0.50592(15) 0.0717(10) Uani 1 1 d .
N2 N 0.4637(4) -0.0846(3) 0.41832(13) 0.0435(8) Uani 1 1 d .
N1 N 0.5172(5) -0.2352(4) 0.49828(14) 0.0471(9) Uani 1 1 d .
C20 C 0.3568(5) -0.0024(4) 0.37671(16) 0.0422(10) Uani 1 1 d .
C2 C 0.6553(6) -0.4148(4) 0.56908(17) 0.0479(10) Uani 1 1 d .
C14 C 0.3153(6) 0.1628(4) 0.29017(17) 0.0484(10) Uani 1 1 d .
C12 C 0.0691(6) 0.1180(5) 0.34661(19) 0.0555(12) Uani 1 1 d .
H12 H -0.0503 0.1339 0.3525 0.067 Uiso 1 1 calc R
C1 C 0.8285(7) -0.4059(6) 0.5453(2) 0.0617(13) Uani 1 1 d .
C19 C 0.4314(6) 0.0612(4) 0.32614(16) 0.0452(10) Uani 1 1 d .
C8 C 0.3899(5) -0.1589(4) 0.46327(16) 0.0437(10) Uani 1 1 d .
C11 C 0.1746(6) 0.0157(4) 0.38445(18) 0.0472(10) Uani 1 1 d .
C7 C 0.5045(5) -0.3280(4) 0.54633(16) 0.0441(10) Uani 1 1 d .
C15 C 0.3805(7) 0.2275(5) 0.24113(19) 0.0614(13) Uani 1 1 d .
H15 H 0.3081 0.2977 0.2186 0.074 Uiso 1 1 calc R
C13 C 0.1367(6) 0.1919(5) 0.3029(2) 0.0599(12) Uani 1 1 d .
H13 H 0.0658 0.2635 0.2803 0.072 Uiso 1 1 calc R
C18 C 0.6006(6) 0.0247(5) 0.30864(18) 0.0535(11) Uani 1 1 d .
H18 H 0.6770 -0.0427 0.3310 0.064 Uiso 1 1 calc R
C16 C 0.5479(7) 0.1908(6) 0.22509(18) 0.0627(13) Uani 1 1 d .
H16 H 0.5881 0.2348 0.1922 0.075 Uiso 1 1 calc R
C9 C 0.2071(6) -0.1529(5) 0.46711(19) 0.0571(11) Uani 1 1 d .
H9 H 0.1560 -0.2101 0.4957 0.069 Uiso 1 1 calc R
C10 C 0.1022(6) -0.0631(5) 0.42908(19) 0.0549(11) Uani 1 1 d .
H10 H -0.0193 -0.0547 0.4332 0.066 Uiso 1 1 calc R
C6 C 0.3537(7) -0.3386(6) 0.5765(2) 0.0685(14) Uani 1 1 d .
C3 C 0.6440(7) -0.5129(5) 0.61685(19) 0.0594(13) Uani 1 1 d .
H3 H 0.7445 -0.5702 0.6311 0.071 Uiso 1 1 calc R
C17 C 0.6555(7) 0.0863(6) 0.25931(19) 0.0640(13) Uani 1 1 d .
H17 H 0.7673 0.0577 0.2484 0.077 Uiso 1 1 calc R
C4 C 0.4904(7) -0.5275(5) 0.6435(2) 0.0629(13) Uani 1 1 d .
H4 H 0.4834 -0.5966 0.6744 0.075 Uiso 1 1 calc R
C5 C 0.3498(7) -0.4381(6) 0.6231(2) 0.0742(14) Uani 1 1 d .
H5 H 0.2451 -0.4438 0.6414 0.089 Uiso 1 1 calc R
H1 H 0.913(7) -0.474(6) 0.566(2) 0.076(14) Uiso 1 1 d .
H100 H 0.624(5) -0.221(4) 0.4854(14) 0.032(10) Uiso 1 1 d .
H6 H 0.251(5) -0.284(4) 0.5657(16) 0.042(10) Uiso 1 1 d .

loop_
_atom_site_aniso_label
_atom_site_aniso_U_11
_atom_site_aniso_U_22
_atom_site_aniso_U_33
_atom_site_aniso_U_23
_atom_site_aniso_U_13
_atom_site_aniso_U_12
O2 0.0370(18) 0.0714(18) 0.0575(18) 0.0149(14) -0.0013(14) 0.0002(13)
O1 0.050(2) 0.083(2) 0.082(2) 0.0212(19) 0.0072(17) 0.0000(16)
N2 0.038(2) 0.0439(16) 0.0470(19) 0.0005(14) -0.0050(15) -0.0009(14)
N1 0.038(2) 0.0494(17) 0.054(2) 0.0054(15) 0.0046(17) -0.0014(15)
C20 0.039(2) 0.0391(17) 0.047(2) -0.0052(16) -0.0046(18) -0.0010(15)
C2 0.047(3) 0.0451(19) 0.051(2) -0.0010(17) -0.002(2) -0.0063(18)
C14 0.052(3) 0.0437(18) 0.048(2) -0.0011(17) -0.005(2) 0.0003(17)
C12 0.039(3) 0.063(2) 0.063(3) -0.007(2) -0.006(2) 0.0057(18)
C1 0.051(3) 0.064(3) 0.068(3) 0.009(2) -0.004(2) 0.004(2)
C19 0.046(3) 0.0449(18) 0.043(2) -0.0012(16) -0.0064(18) -0.0052(17)
C8 0.046(3) 0.0413(18) 0.044(2) 0.0025(15) 0.0021(18) -0.0040(16)
C11 0.043(3) 0.0455(19) 0.051(2) -0.0066(17) -0.0073(19) 0.0036(17)
C7 0.043(3) 0.0450(19) 0.044(2) -0.0005(16) 0.0024(18) -0.0064(16)
C15 0.069(3) 0.057(2) 0.056(3) 0.009(2) -0.011(2) -0.006(2)
C13 0.058(3) 0.055(2) 0.064(3) 0.000(2) -0.012(2) 0.010(2)
C18 0.043(3) 0.063(2) 0.054(3) 0.0048(19) -0.002(2) -0.0002(19)
C16 0.067(3) 0.077(3) 0.044(2) 0.010(2) 0.000(2) -0.019(2)
C9 0.051(3) 0.065(2) 0.056(3) 0.005(2) 0.006(2) -0.004(2)
C10 0.039(3) 0.067(2) 0.058(3) -0.002(2) 0.008(2) 0.000(2)
C6 0.055(3) 0.086(3) 0.064(3) 0.021(3) 0.003(3) 0.009(3)
C3 0.068(3) 0.052(2) 0.057(3) 0.003(2) -0.007(2) 0.004(2)
C17 0.058(3) 0.085(3) 0.048(3) 0.005(2) 0.005(2) -0.005(2)
C4 0.069(4) 0.066(3) 0.054(3) 0.009(2) 0.008(3) -0.006(2)
C5 0.067(4) 0.091(3) 0.066(3) 0.017(3) 0.012(3) -0.006(3)

loop_
_atom_type_symbol
_atom_type_description
_atom_type_scat_dispersion_real
_atom_type_scat_dispersion_imag
_atom_type_scat_source
C C 0.0033 0.0016 'International Tables Vol C Tables 4.2.6.8 and 6.1.1.4'
H H 0.0000 0.0000 'International Tables Vol C Tables 4.2.6.8 and 6.1.1.4'
N N 0.0061 0.0033 'International Tables Vol C Tables 4.2.6.8 and 6.1.1.4'
O O 0.0106 0.0060 'International Tables Vol C Tables 4.2.6.8 and 6.1.1.4'

loop_
_geom_angle_atom_site_label_1
_geom_angle_atom_site_label_2
_geom_angle_atom_site_label_3
_geom_angle
O2 N2 C8 117.4(3)
O2 N2 C20 121.8(3)
C8 N2 C20 120.8(3)
C8 N1 C7 131.4(4)
N2 C20 C11 118.2(4)
N2 C20 C19 121.0(4)
C11 C20 C19 120.8(3)
C3 C2 C7 120.0(4)
C3 C2 C1 117.0(4)
C7 C2 C1 122.9(4)
C15 C14 C13 120.8(4)
C15 C14 C19 118.3(4)
C13 C14 C19 120.8(4)
C13 C12 C11 121.8(4)
O1 C1 C2 127.2(4)
C18 C19 C14 118.1(4)
C18 C19 C20 125.8(4)
C14 C19 C20 116.0(4)
N1 C8 N2 111.3(4)
N1 C8 C9 128.9(4)
N2 C8 C9 119.7(3)
C10 C11 C20 119.8(4)
C10 C11 C12 121.3(4)
C20 C11 C12 118.8(4)
N1 C7 C6 124.9(4)
N1 C7 C2 119.1(4)
C6 C7 C2 116.0(4)
C16 C15 C14 122.4(4)
C12 C13 C14 120.9(4)
C17 C18 C19 121.2(4)
C15 C16 C17 118.3(4)
C10 C9 C8 120.2(4)
C9 C10 C11 120.7(4)
C5 C6 C7 121.3(5)
C4 C3 C2 122.2(4)
C18 C17 C16 121.6(5)
C5 C4 C3 117.3(4)
C4 C5 C6 122.9(5)

loop_
_geom_bond_atom_site_label_1
_geom_bond_atom_site_label_2
_geom_bond_distance
O2 N2 1.308(4)
O1 C1 1.206(5)
N2 C8 1.380(5)
N2 C20 1.395(5)
N1 C8 1.368(5)
N1 C7 1.378(5)
C20 C11 1.406(6)
C20 C19 1.459(6)
C2 C3 1.394(6)
C2 C7 1.409(6)
C2 C1 1.462(6)
C14 C15 1.401(6)
C14 C13 1.421(6)
C14 C19 1.435(5)
C12 C13 1.334(6)
C12 C11 1.421(6)
C19 C18 1.402(6)
C8 C9 1.387(6)
C11 C10 1.386(6)
C7 C6 1.391(6)
C15 C16 1.377(7)
C18 C17 1.367(6)
C16 C17 1.391(6)
C9 C10 1.365(6)
C6 C5 1.373(7)
C3 C4 1.366(7)
C4 C5 1.343(7)
